data_1536436
loop_
_publ_author_name
'Kazin, P.E.'
'Karpov, A.S.'
'Nuss, J.'
'Jansen, M.'
'Tret'yakov, Yu.D.'

_publ_section_title
;
 Crystal structure and properties of strontium phosphate apatite with
 oxocuprate ions in hexagonal channels
;
_journal_name_full 'Zeitschrift fuer Anorganische und Allgemeine Chemie'
_journal_page_first 344
_journal_page_last 352
_journal_volume 629
_journal_year 2003
_chemical_formula_sum 'Cu0.333 O12.666 P3 Sr5'
_chemical_name_systematic 'Sr5 (P O4)3 (Cu O2)0.333'
_space_group_IT_number 176
_symmetry_space_group_name_Hall '-P 6c'
_symmetry_space_group_name_H-M 'P 63/m'
_cell_angle_alpha 90
_cell_angle_beta 90
_cell_angle_gamma 120
_cell_formula_units_Z 2
_cell_length_a 9.7815
_cell_length_b 9.7815
_cell_length_c 7.3018
_cell_volume 605.022
_citation_journal_id_ASTM ZAACAB
_cod_data_source_file Kazin_ZAACAB_2003_775.cif
_cod_data_source_block Cu0.333O12.666P3Sr5
_cod_original_cell_volume 605.0224
_cod_database_code 1536436

loop_
_symmetry_equiv_pos_as_xyz
x,y,z
x-y,x,z+1/2
-y,x-y,z
-x,-y,z+1/2
-x+y,-x,z
y,-x+y,z+1/2
-x,-y,-z
-x+y,-x,-z-1/2
y,-x+y,-z
x,y,-z-1/2
x-y,x,-z
-y,x-y,-z-1/2

loop_
_atom_site_label
_atom_site_type_symbol
_atom_site_fract_x
_atom_site_fract_y
_atom_site_fract_z
_atom_site_occupancy
_atom_site_U_iso_or_equiv
Cu1 Cu+1 0 0 0 0.314 0.0
O3 O-2 0.2642 0.3499 0.0778 1 0.0
O4 O-2 0 0 0.25 0.7 0.0
Sr2 Sr+2 0.25929 0.01428 0.25 1 0.0
Sr1 Sr+2 0.3333 0.6667 3e-05 1 0.0
O2 O-2 0.4619 0.582 0.25 1 0.0
P1 P+5 0.36784 0.39969 0.25 1 0.0
O1 O-2 0.481 0.3329 0.25 1 0.0
